data_2207966
loop_
_publ_author_name
'Gui-Sheng Yu'
'Hai-Zhen Xu'
'Xin Zhang'

_publ_section_title 6,7,8,9-Tetrahydro-2<i>H</i>-1,2,4-triazolo[4,3-<i>a</i>]azepin-3(5<i>H</i>)-one
_journal_coeditor_code AT6078
_journal_issue 2
_journal_name_full 'Acta Crystallographica Section E'
_journal_page_first o711
_journal_page_last o712
_journal_paper_doi 10.1107/S1600536806002169
_journal_volume 62
_journal_year 2006
_chemical_formula_iupac 'C7 H11 N3 O'
_chemical_formula_moiety 'C7 H11 N3 O'
_chemical_formula_sum 'C7 H11 N3 O'
_chemical_formula_weight 153.19
_chemical_name_systematic
;
6,7,8,9-Tetrahydro-2H-1,2,4-triazolo[4,3-a]azepin-3(5H)-one
;
_space_group_IT_number 14
_symmetry_cell_setting monoclinic
_symmetry_space_group_name_Hall '-P 2yn'
_symmetry_space_group_name_H-M 'P 1 21/n 1'
_atom_sites_solution_hydrogens geom
_atom_sites_solution_primary direct
_atom_sites_solution_secondary difmap
_cell_angle_alpha 90.00
_cell_angle_beta 111.279(17)
_cell_angle_gamma 90.00
_cell_formula_units_Z 4
_cell_length_a 9.069(9)
_cell_length_b 7.884(8)
_cell_length_c 10.780(11)
_cell_measurement_reflns_used 1141
_cell_measurement_temperature 294(2)
_cell_measurement_theta_max 25.33
_cell_measurement_theta_min 3.28
_cell_volume 718.2(13)
_computing_cell_refinement 'SAINT (Bruker, 1999)'
_computing_data_collection 'SMART (Bruker, 1999)'
_computing_data_reduction SAINT
_computing_molecular_graphics 'SHELXTL (Bruker, 1999)'
_computing_publication_material SHELXTL
_computing_structure_refinement 'SHELXL97 (Sheldrick, 1997)'
_computing_structure_solution 'SHELXS97 (Sheldrick, 1997)'
_diffrn_ambient_temperature 294(2)
_diffrn_measured_fraction_theta_full 0.994
_diffrn_measured_fraction_theta_max 0.994
_diffrn_measurement_device_type 'Bruker SMART CCD area-detector'
_diffrn_measurement_method '\f and \w'
_diffrn_radiation_monochromator graphite
_diffrn_radiation_source 'fine-focus sealed tube'
_diffrn_radiation_type MoK\a
_diffrn_radiation_wavelength 0.71073
_diffrn_reflns_av_R_equivalents 0.0492
_diffrn_reflns_av_sigmaI/netI 0.0613
_diffrn_reflns_limit_h_max 8
_diffrn_reflns_limit_h_min -11
_diffrn_reflns_limit_k_max 9
_diffrn_reflns_limit_k_min -9
_diffrn_reflns_limit_l_max 12
_diffrn_reflns_limit_l_min -13
_diffrn_reflns_number 3655
_diffrn_reflns_theta_full 26.14
_diffrn_reflns_theta_max 26.14
_diffrn_reflns_theta_min 2.52
_diffrn_standards_number 0
_exptl_absorpt_coefficient_mu 0.100
_exptl_absorpt_correction_T_max 0.9804
_exptl_absorpt_correction_T_min 0.9727
_exptl_absorpt_correction_type multi-scan
_exptl_absorpt_process_details '(SADABS; Sheldrick, 1996)'
_exptl_crystal_colour colorless
_exptl_crystal_density_diffrn 1.417
_exptl_crystal_density_method 'not measured'
_exptl_crystal_description prism
_exptl_crystal_F_000 328
_exptl_crystal_size_max 0.28
_exptl_crystal_size_mid 0.24
_exptl_crystal_size_min 0.20
_refine_diff_density_max 0.261
_refine_diff_density_min -0.248
_refine_ls_extinction_coef 0.032(8)
_refine_ls_extinction_expression Fc^*^=kFc[1+0.001xFc^2^\l^3^/sin(2\q)]^-1/4^
_refine_ls_extinction_method SHELXL97
_refine_ls_goodness_of_fit_ref 1.066
_refine_ls_hydrogen_treatment constr
_refine_ls_matrix_type full
_refine_ls_number_parameters 101
_refine_ls_number_reflns 1426
_refine_ls_number_restraints 0
_refine_ls_restrained_S_all 1.066
_refine_ls_R_factor_all 0.0951
_refine_ls_R_factor_gt 0.0581
_refine_ls_shift/su_max 0.004
_refine_ls_shift/su_mean 0.001
_refine_ls_structure_factor_coef Fsqd
_refine_ls_weighting_details 'calc w=1/[\s^2^(Fo^2^)+(0.08P)^2^] where P=(Fo^2^+2Fc^2^)/3'
_refine_ls_weighting_scheme calc
_refine_ls_wR_factor_gt 0.1328
_refine_ls_wR_factor_ref 0.1545
_reflns_number_gt 898
_reflns_number_total 1426
_reflns_threshold_expression I>2\s(I)
_cod_data_source_file at6078.cif
_cod_data_source_block I
_cod_depositor_comments
;
The following automatic conversions were performed:
'_symmetry_cell_setting' value 'Monoclinic' changed to 'monoclinic'
according to '/home/saulius/struct/CIF-dictionaries/cif_core.dic'
dictionary named 'cif_core.dic' version 2.4.1 from
2010-06-29.

'_geom_bond_publ_flag' value 'NO' changed to 'no' according
to '/home/saulius/struct/CIF-dictionaries/cif_core.dic' dictionary named
'cif_core.dic' version 2.4.1 from 2010-06-29 (23
times).

'_geom_angle_publ_flag' value 'NO' changed to 'no' according to
'/home/saulius/struct/CIF-dictionaries/cif_core.dic' dictionary named
'cif_core.dic' version 2.4.1 from 2010-06-29 (43
times).

'_geom_torsion_publ_flag' value 'YES' changed to 'yes' according
to '/home/saulius/struct/CIF-dictionaries/cif_core.dic' dictionary named
'cif_core.dic' version 2.4.1 from 2010-06-29 (4 times).

Automatic conversion script
Id: cif_fix_enum 1527 2010-12-29 10:47:43Z saulius 

The following automatic conversions were performed:

'_symmetry_cell_setting' value 'Monoclinic' changed to 'monoclinic'
according to /home/saulius/struct/CIF-dictionaries/cif_core.dic
dictionary named 'cif_core.dic' version 2.4.1 from
2010-06-29.

'_geom_bond_publ_flag' value 'NO' changed to 'no'
according to /home/saulius/struct/CIF-dictionaries/cif_core.dic
dictionary named 'cif_core.dic' version 2.4.1 from 2010-06-29 (23
times).

'_geom_angle_publ_flag' value 'NO' changed to 'no' according
to /home/saulius/struct/CIF-dictionaries/cif_core.dic dictionary
named 'cif_core.dic' version 2.4.1 from 2010-06-29 (43
times).

'_geom_torsion_publ_flag' value 'YES' changed to 'yes'
according to /home/saulius/struct/CIF-dictionaries/cif_core.dic
dictionary named 'cif_core.dic' version 2.4.1 from 2010-06-29 (4
times).

Automatic conversion script
Id: cif_fix_values 1715 2011-07-08 13:25:40Z adriana 
;
_cod_original_cell_volume 718.2(12)
_cod_original_sg_symbol_H-M 'P 21/n'
_cod_database_code 2207966
_cod_database_fobs_code 2207966

loop_
_symmetry_equiv_pos_as_xyz
'x, y, z'
'-x+1/2, y+1/2, -z+1/2'
'-x, -y, -z'
'x-1/2, -y-1/2, z-1/2'

loop_
_atom_site_label
_atom_site_fract_x
_atom_site_fract_y
_atom_site_fract_z
_atom_site_U_iso_or_equiv
_atom_site_adp_type
_atom_site_calc_flag
_atom_site_refinement_flags
_atom_site_occupancy
_atom_site_type_symbol
O1 -0.25128(19) 0.87511(19) 0.75524(18) 0.0513(5) Uani d . 1 O
N1 0.0166(2) 0.8391(2) 0.87111(18) 0.0364(5) Uani d . 1 N
N2 -0.0641(2) 1.0839(2) 0.8046(2) 0.0439(6) Uani d . 1 N
H2 -0.1241 1.1679 0.7670 0.053 Uiso calc R 1 H
N3 0.0950(2) 1.0982(2) 0.8707(2) 0.0445(6) Uani d . 1 N
C1 0.0212(3) 0.6611(3) 0.9004(2) 0.0429(7) Uani d . 1 C
H1A -0.0850 0.6152 0.8624 0.051 Uiso calc R 1 H
H1B 0.0577 0.6458 0.9961 0.051 Uiso calc R 1 H
C2 0.1265(3) 0.5651(3) 0.8475(3) 0.0473(7) Uani d . 1 C
H2A 0.1007 0.4455 0.8462 0.057 Uiso calc R 1 H
H2B 0.1039 0.6001 0.7562 0.057 Uiso calc R 1 H
C3 0.2988(3) 0.5858(3) 0.9227(3) 0.0496(7) Uani d . 1 C
H3A 0.3552 0.5066 0.8871 0.060 Uiso calc R 1 H
H3B 0.3207 0.5547 1.0147 0.060 Uiso calc R 1 H
C4 0.3634(3) 0.7598(3) 0.9200(3) 0.0542(7) Uani d . 1 C
H4A 0.3404 0.7918 0.8279 0.065 Uiso calc R 1 H
H4B 0.4776 0.7559 0.9637 0.065 Uiso calc R 1 H
C5 0.3001(3) 0.8950(3) 0.9851(3) 0.0482(7) Uani d . 1 C
H5A 0.3048 0.8540 1.0713 0.058 Uiso calc R 1 H
H5B 0.3683 0.9937 1.0003 0.058 Uiso calc R 1 H
C6 0.1398(3) 0.9465(3) 0.9095(2) 0.0385(6) Uani d . 1 C
C7 -0.1169(3) 0.9271(3) 0.8041(2) 0.0388(6) Uani d . 1 C

loop_
_atom_site_aniso_label
_atom_site_aniso_U_11
_atom_site_aniso_U_22
_atom_site_aniso_U_33
_atom_site_aniso_U_12
_atom_site_aniso_U_13
_atom_site_aniso_U_23
O1 0.0343(10) 0.0303(9) 0.0758(13) -0.0019(7) 0.0039(8) -0.0013(7)
N1 0.0330(11) 0.0208(9) 0.0521(12) -0.0007(7) 0.0116(9) 0.0018(7)
N2 0.0402(12) 0.0213(10) 0.0644(14) 0.0020(8) 0.0120(10) 0.0042(8)
N3 0.0410(12) 0.0246(10) 0.0655(14) -0.0017(8) 0.0162(10) -0.0012(8)
C1 0.0423(14) 0.0195(11) 0.0622(17) -0.0037(9) 0.0133(12) 0.0044(10)
C2 0.0509(16) 0.0245(11) 0.0611(16) 0.0025(10) 0.0141(12) -0.0005(10)
C3 0.0475(16) 0.0348(13) 0.0674(18) 0.0094(11) 0.0220(13) 0.0028(11)
C4 0.0395(15) 0.0425(15) 0.083(2) 0.0041(11) 0.0246(14) 0.0036(13)
C5 0.0340(14) 0.0367(13) 0.0695(18) -0.0051(10) 0.0135(13) -0.0051(11)
C6 0.0386(14) 0.0255(11) 0.0531(15) -0.0040(9) 0.0188(11) -0.0019(9)
C7 0.0360(14) 0.0262(11) 0.0505(15) 0.0008(10) 0.0114(11) -0.0020(9)

loop_
_atom_type_symbol
_atom_type_description
_atom_type_scat_dispersion_real
_atom_type_scat_dispersion_imag
_atom_type_scat_source
C C 0.0033 0.0016 'International Tables Vol C Tables 4.2.6.8 and 6.1.1.4'
H H 0.0000 0.0000 'International Tables Vol C Tables 4.2.6.8 and 6.1.1.4'
N N 0.0061 0.0033 'International Tables Vol C Tables 4.2.6.8 and 6.1.1.4'
O O 0.0106 0.0060 'International Tables Vol C Tables 4.2.6.8 and 6.1.1.4'

loop_
_geom_angle_atom_site_label_1
_geom_angle_atom_site_label_2
_geom_angle_atom_site_label_3
_geom_angle
_geom_angle_publ_flag
C6 N1 C7 108.92(19) no
C6 N1 C1 126.44(19) no
C7 N1 C1 124.58(19) no
C7 N2 N3 113.08(18) no
C7 N2 H2 123.5 no
N3 N2 H2 123.5 no
C6 N3 N2 104.08(17) no
N1 C1 C2 112.7(2) no
N1 C1 H1A 109.1 no
C2 C1 H1A 109.1 no
N1 C1 H1B 109.1 no
C2 C1 H1B 109.1 no
H1A C1 H1B 107.8 no
C3 C2 C1 115.5(2) no
C3 C2 H2A 108.4 no
C1 C2 H2A 108.4 no
C3 C2 H2B 108.4 no
C1 C2 H2B 108.4 no
H2A C2 H2B 107.5 no
C2 C3 C4 115.6(2) no
C2 C3 H3A 108.4 no
C4 C3 H3A 108.4 no
C2 C3 H3B 108.4 no
C4 C3 H3B 108.4 no
H3A C3 H3B 107.4 no
C3 C4 C5 115.0(2) no
C3 C4 H4A 108.5 no
C5 C4 H4A 108.5 no
C3 C4 H4B 108.5 no
C5 C4 H4B 108.5 no
H4A C4 H4B 107.5 no
C6 C5 C4 114.4(2) no
C6 C5 H5A 108.7 no
C4 C5 H5A 108.7 no
C6 C5 H5B 108.7 no
C4 C5 H5B 108.7 no
H5A C5 H5B 107.6 no
N3 C6 N1 110.9(2) no
N3 C6 C5 125.5(2) no
N1 C6 C5 123.5(2) no
O1 C7 N2 128.5(2) no
O1 C7 N1 128.5(2) no
N2 C7 N1 103.0(2) no

loop_
_geom_bond_atom_site_label_1
_geom_bond_atom_site_label_2
_geom_bond_distance
_geom_bond_publ_flag
O1 C7 1.211(3) no
N1 C6 1.342(3) no
N1 C7 1.354(3) no
N1 C1 1.436(3) no
N2 C7 1.325(3) no
N2 N3 1.362(3) no
N2 H2 0.8600 no
N3 C6 1.284(3) no
C1 C2 1.485(3) no
C1 H1A 0.9700 no
C1 H1B 0.9700 no
C2 C3 1.485(3) no
C2 H2A 0.9700 no
C2 H2B 0.9700 no
C3 C4 1.497(4) no
C3 H3A 0.9700 no
C3 H3B 0.9700 no
C4 C5 1.501(4) no
C4 H4A 0.9700 no
C4 H4B 0.9700 no
C5 C6 1.443(3) no
C5 H5A 0.9700 no
C5 H5B 0.9700 no

loop_
_geom_hbond_atom_site_label_D
_geom_hbond_atom_site_label_H
_geom_hbond_atom_site_label_A
_geom_hbond_site_symmetry_A
_geom_hbond_distance_DH
_geom_hbond_distance_HA
_geom_hbond_distance_DA
_geom_hbond_angle_DHA
N2 H2 O1 2_456 0.86 1.95 2.776(3) 160

loop_
_geom_torsion_atom_site_label_1
_geom_torsion_atom_site_label_2
_geom_torsion_atom_site_label_3
_geom_torsion_atom_site_label_4
_geom_torsion
_geom_torsion_publ_flag
C7 N2 N3 C6 0.9(3) no
C6 N1 C1 C2 -60.2(3) no
C7 N1 C1 C2 122.9(2) yes
N1 C1 C2 C3 75.2(3) yes
C1 C2 C3 C4 -65.7(3) no
C2 C3 C4 C5 64.3(3) no
C3 C4 C5 C6 -74.0(3) yes
N2 N3 C6 N1 -0.2(3) no
N2 N3 C6 C5 -179.8(2) no
C7 N1 C6 N3 -0.6(3) no
C1 N1 C6 N3 -177.8(2) no
C7 N1 C6 C5 179.0(2) no
C1 N1 C6 C5 1.8(4) no
C4 C5 C6 N3 -122.6(3) yes
C4 C5 C6 N1 57.9(3) no
N3 N2 C7 O1 179.2(2) no
N3 N2 C7 N1 -1.2(3) no
C6 N1 C7 O1 -179.3(2) no
C1 N1 C7 O1 -2.0(4) no
C6 N1 C7 N2 1.1(2) no
C1 N1 C7 N2 178.4(2) no

loop_
_cod_related_entry_id
_cod_related_entry_database
_cod_related_entry_code
1 ChemSpider 572276
